data_2020584
loop_
_publ_author_name
'Hasi, Qi-Meige'
'Fan, Yan'
'Hou, Chen'
'Yao, Xiao-Qiang'
'Liu, Jia-Cheng'

_publ_section_title
;
 Two new two-dimensional coordination polymers based on isophthalate and a
 flexible <i>N</i>-donor ligand containing benzimidazole and pyridine
 rings: synthesis, crystal structures and a solid-state UV--Vis study
;
_journal_issue 10
_journal_name_full 'Acta Crystallographica Section C'
_journal_page_first 724
_journal_page_last 729
_journal_paper_doi 10.1107/S2053229616012912
_journal_volume 72
_journal_year 2016
_chemical_formula_iupac '[Co (C34 H28 N6 O2)0.5 (C8 H4 O4) (H2 O)]'
_chemical_formula_moiety 'C25 H20 Co N3 O6'
_chemical_formula_sum 'C25 H20 Co N3 O6'
_chemical_formula_weight 517.37
_chemical_name_systematic
Poly[diaqua(\m~4~-1,4-bis{[1-(pyridin-3-ylmethyl)-1<i>H</i>-benz[<i>d</i>]imidazol-2-yl]methoxy}benzene)bis(\m~2~-isophthalato)dicobalt(II)]
_space_group_IT_number 2
_symmetry_cell_setting triclinic
_symmetry_space_group_name_Hall '-P 1'
_symmetry_space_group_name_H-M 'P -1'
_atom_sites_solution_hydrogens geom
_atom_sites_solution_primary direct
_atom_sites_solution_secondary difmap
_audit_creation_method SHELXL-97
_cell_angle_alpha 108.73(3)
_cell_angle_beta 99.81(3)
_cell_angle_gamma 94.99(3)
_cell_formula_units_Z 2
_cell_length_a 9.995(2)
_cell_length_b 10.294(2)
_cell_length_c 10.796(2)
_cell_measurement_reflns_used 2529
_cell_measurement_temperature 150(2)
_cell_measurement_theta_max 27.800
_cell_measurement_theta_min 3.8820
_cell_volume 1024.6(4)
_computing_cell_refinement
;
CrysAlis PRO (Agilent, 2013)
;
_computing_data_collection
;
CrysAlis PRO (Agilent, 2013)
;
_computing_data_reduction
;
CrysAlis PRO (Agilent, 2013)
;
_computing_molecular_graphics 'DIAMOND (Brandenburg & Putz, 2005)'
_computing_publication_material
;
SHELXL97 (Sheldrick, 2008)
;
_computing_structure_refinement
;
SHELXL97 (Sheldrick, 2008)
;
_computing_structure_solution
;
SHELXS97 (Sheldrick, 2008)
;
_diffrn_ambient_temperature 150(2)
_diffrn_measured_fraction_theta_full 0.984
_diffrn_measured_fraction_theta_max 0.984
_diffrn_measurement_device_type 'Agilent SuperNova Dual Source diffractometer with an Eos detector'
_diffrn_measurement_method '\w scans'
_diffrn_radiation_monochromator graphite
_diffrn_radiation_source 'fine-focus sealed tube'
_diffrn_radiation_type MoK\a
_diffrn_radiation_wavelength 0.71073
_diffrn_reflns_av_R_equivalents 0.0410
_diffrn_reflns_av_sigmaI/netI 0.0716
_diffrn_reflns_limit_h_max 11
_diffrn_reflns_limit_h_min -11
_diffrn_reflns_limit_k_max 12
_diffrn_reflns_limit_k_min -11
_diffrn_reflns_limit_l_max 12
_diffrn_reflns_limit_l_min -12
_diffrn_reflns_number 6021
_diffrn_reflns_theta_full 25.01
_diffrn_reflns_theta_max 25.01
_diffrn_reflns_theta_min 3.10
_diffrn_standards_decay_% 0
_diffrn_standards_interval_count 0
_diffrn_standards_interval_time 0
_diffrn_standards_number 0
_exptl_absorpt_coefficient_mu 0.891
_exptl_absorpt_correction_T_max 0.8780
_exptl_absorpt_correction_T_min 0.8419
_exptl_absorpt_correction_type multi-scan
_exptl_absorpt_process_details
;
(CrysAlis PRO; Agilent, 2013)
;
_exptl_crystal_colour purple
_exptl_crystal_density_diffrn 1.677
_exptl_crystal_density_method 'not measured'
_exptl_crystal_description block
_exptl_crystal_F_000 532
_exptl_crystal_size_max 0.20
_exptl_crystal_size_mid 0.18
_exptl_crystal_size_min 0.15
_refine_diff_density_max 0.414
_refine_diff_density_min -0.431
_refine_ls_extinction_method none
_refine_ls_goodness_of_fit_ref 1.036
_refine_ls_hydrogen_treatment mixed
_refine_ls_matrix_type full
_refine_ls_number_parameters 316
_refine_ls_number_reflns 3546
_refine_ls_number_restraints 0
_refine_ls_restrained_S_all 1.036
_refine_ls_R_factor_all 0.0558
_refine_ls_R_factor_gt 0.0444
_refine_ls_shift/su_max 0.001
_refine_ls_shift/su_mean 0.000
_refine_ls_structure_factor_coef Fsqd
_refine_ls_weighting_details 'calc w=1/[\s^2^(Fo^2^)+(0.0338P)^2^+0.3444P] where P=(Fo^2^+2Fc^2^)/3'
_refine_ls_weighting_scheme calc
_refine_ls_wR_factor_gt 0.0941
_refine_ls_wR_factor_ref 0.1037
_reflns_number_gt 2943
_reflns_number_total 3546
_reflns_threshold_expression >2sigma(I)
_cod_data_source_file lf3037sup1.cif
_cod_data_source_block 1
_cod_depositor_comments 'Adding full bibliography for 2020584--2020585.cif.'
_cod_original_cell_volume 1024.6(3)
_cod_database_code 2020584
_cod_database_fobs_code 2020584

loop_
_symmetry_equiv_pos_as_xyz
'x, y, z'
'-x, -y, -z'

loop_
_atom_site_type_symbol
_atom_site_label
_atom_site_fract_x
_atom_site_fract_y
_atom_site_fract_z
_atom_site_U_iso_or_equiv
_atom_site_adp_type
_atom_site_calc_flag
_atom_site_refinement_flags
_atom_site_occupancy
_atom_site_symmetry_multiplicity
C C1 0.7144(4) 0.2012(3) 0.1951(3) 0.0188(8) Uani d . 1 1
C C2 0.7998(3) 0.1083(3) 0.2455(3) 0.0158(7) Uani d . 1 1
C C3 0.9340(4) 0.1590(4) 0.3174(3) 0.0210(8) Uani d . 1 1
H H3 0.9706 0.2531 0.3359 0.025 Uiso calc R 1 1
C C4 1.0147(4) 0.0741(4) 0.3623(3) 0.0246(8) Uani d . 1 1
H H4 1.1056 0.1101 0.4126 0.030 Uiso calc R 1 1
C C5 0.9620(3) -0.0646(4) 0.3333(3) 0.0214(8) Uani d . 1 1
H H5 1.0181 -0.1236 0.3623 0.026 Uiso calc R 1 1
C C6 0.8276(3) -0.1175(3) 0.2619(3) 0.0163(7) Uani d . 1 1
C C7 0.7472(3) -0.0296(3) 0.2197(3) 0.0169(7) Uani d . 1 1
H H7 0.6550 -0.0643 0.1724 0.020 Uiso calc R 1 1
C C8 0.7784(3) -0.2679(3) 0.2234(3) 0.0175(7) Uani d . 1 1
C C9 0.7013(3) 0.3025(3) -0.1494(3) 0.0155(7) Uani d . 1 1
C C10 0.6270(3) 0.1802(3) -0.1536(3) 0.0196(7) Uani d . 1 1
H H10 0.5959 0.1734 -0.0772 0.024 Uiso calc R 1 1
C C11 0.5996(3) 0.0689(4) -0.2717(3) 0.0226(8) Uani d . 1 1
H H11 0.5496 -0.0157 -0.2758 0.027 Uiso calc R 1 1
C C12 0.6434(3) 0.0772(3) -0.3859(3) 0.0223(8) Uani d . 1 1
H H12 0.6238 -0.0022 -0.4650 0.027 Uiso calc R 1 1
C C13 0.7145(3) 0.1987(4) -0.3857(3) 0.0206(8) Uani d . 1 1
H H13 0.7429 0.2059 -0.4632 0.025 Uiso calc R 1 1
C C14 0.7421(3) 0.3094(3) -0.2660(3) 0.0152(7) Uani d . 1 1
C C15 0.8259(3) 0.5041(3) -0.0954(3) 0.0159(7) Uani d . 1 1
C C16 0.9170(3) 0.6393(3) -0.0225(3) 0.0176(7) Uani d . 1 1
H H16A 0.9390 0.6547 0.0745 0.021 Uiso calc R 1 1
H H16B 1.0039 0.6393 -0.0548 0.021 Uiso calc R 1 1
C C17 0.9272(3) 0.8717(3) -0.0209(3) 0.0167(7) Uani d . 1 1
C C18 0.8641(3) 0.9665(3) -0.0673(3) 0.0194(7) Uani d . 1 1
H H18 0.7708 0.9433 -0.1137 0.023 Uiso calc R 1 1
C C19 1.0636(3) 0.9056(3) 0.0462(3) 0.0203(8) Uani d . 1 1
H H19 1.1072 0.8404 0.0777 0.024 Uiso calc R 1 1
C C20 0.8796(3) 0.4939(4) -0.3194(3) 0.0191(8) Uani d . 1 1
H H20A 0.9227 0.4212 -0.3768 0.023 Uiso calc R 1 1
H H20B 0.9525 0.5733 -0.2663 0.023 Uiso calc R 1 1
C C21 0.7726(3) 0.5416(3) -0.4082(3) 0.0163(7) Uani d . 1 1
C C22 0.6805(3) 0.6286(4) -0.3597(3) 0.0210(8) Uani d . 1 1
H H22 0.6794 0.6609 -0.2670 0.025 Uiso calc R 1 1
C C23 0.5907(4) 0.6670(4) -0.4488(3) 0.0240(8) Uani d . 1 1
H H23 0.5276 0.7275 -0.4179 0.029 Uiso calc R 1 1
C C24 0.7673(3) 0.4956(3) 0.4549(3) 0.0186(7) Uani d . 1 1
H H24 0.8298 0.4355 0.4216 0.022 Uiso calc R 1 1
C C25 0.5930(3) 0.6169(4) 0.4161(3) 0.0218(8) Uani d . 1 1
H H25 0.5309 0.6447 0.3560 0.026 Uiso calc R 1 1
Co Co1 0.70319(4) 0.47561(4) 0.15670(4) 0.01500(15) Uani d . 1 1
N N1 0.6793(3) 0.5307(3) 0.3668(2) 0.0179(6) Uani d . 1 1
N N2 0.7541(3) 0.4274(3) -0.0431(2) 0.0146(6) Uani d . 1 1
N N3 0.8197(3) 0.4392(3) -0.2287(2) 0.0157(6) Uani d . 1 1
O O1 0.5865(2) 0.1724(2) 0.1703(2) 0.0249(6) Uani d . 1 1
O O2 0.7807(2) 0.3067(2) 0.18253(19) 0.0161(5) Uani d . 1 1
O O3 0.6574(2) -0.3225(2) 0.1564(2) 0.0168(5) Uani d . 1 1
O O4 0.8602(2) -0.3462(2) 0.2546(2) 0.0191(5) Uani d . 1 1
O O5 0.5007(2) 0.3793(2) 0.09958(19) 0.0183(5) Uani d . 1 1
H H5B 0.4742 0.3600 0.0187 0.027 Uiso d R 1 1
H H5A 0.5119 0.3021 0.1132 0.022 Uiso d R 1 1
O O6 0.8466(2) 0.7463(2) -0.0465(2) 0.0198(5) Uani d . 1 1

loop_
_atom_site_aniso_label
_atom_site_aniso_U_11
_atom_site_aniso_U_22
_atom_site_aniso_U_33
_atom_site_aniso_U_12
_atom_site_aniso_U_13
_atom_site_aniso_U_23
C1 0.028(2) 0.0139(18) 0.0144(16) 0.0025(15) 0.0042(13) 0.0044(13)
C2 0.0218(18) 0.0129(17) 0.0137(15) 0.0034(14) 0.0027(13) 0.0061(13)
C3 0.026(2) 0.0155(18) 0.0227(17) 0.0022(15) 0.0061(14) 0.0079(14)
C4 0.021(2) 0.020(2) 0.0305(19) 0.0005(15) -0.0029(15) 0.0100(15)
C5 0.0203(19) 0.0209(19) 0.0264(18) 0.0068(15) 0.0026(14) 0.0128(15)
C6 0.0217(19) 0.0144(17) 0.0163(15) 0.0053(14) 0.0046(13) 0.0091(13)
C7 0.0200(19) 0.0153(18) 0.0168(16) 0.0050(14) 0.0044(13) 0.0064(13)
C8 0.0215(19) 0.0162(18) 0.0184(16) 0.0041(15) 0.0052(13) 0.0101(14)
C9 0.0154(18) 0.0137(17) 0.0175(16) 0.0028(14) -0.0010(13) 0.0074(13)
C10 0.0158(18) 0.0201(19) 0.0238(17) 0.0029(15) 0.0050(13) 0.0084(14)
C11 0.021(2) 0.0167(19) 0.0282(18) 0.0022(15) 0.0003(14) 0.0078(15)
C12 0.0201(19) 0.0159(18) 0.0223(17) 0.0042(15) -0.0018(14) -0.0020(14)
C13 0.0228(19) 0.023(2) 0.0174(16) 0.0096(15) 0.0059(13) 0.0064(14)
C14 0.0138(17) 0.0144(17) 0.0195(16) 0.0055(13) 0.0024(13) 0.0083(13)
C15 0.0177(18) 0.0140(17) 0.0171(16) 0.0057(14) 0.0014(13) 0.0073(13)
C16 0.0186(18) 0.0166(18) 0.0177(16) 0.0022(14) 0.0002(13) 0.0080(13)
C17 0.0209(18) 0.0141(18) 0.0168(16) 0.0011(14) 0.0078(13) 0.0061(13)
C18 0.0179(18) 0.0177(18) 0.0251(17) 0.0053(14) 0.0034(13) 0.0104(14)
C19 0.0223(19) 0.0162(18) 0.0260(17) 0.0045(15) 0.0028(14) 0.0130(14)
C20 0.0204(19) 0.0236(19) 0.0164(16) 0.0039(15) 0.0048(13) 0.0104(14)
C21 0.0164(18) 0.0157(18) 0.0173(16) 0.0001(14) 0.0027(13) 0.0075(13)
C22 0.024(2) 0.0228(19) 0.0171(16) 0.0037(15) 0.0055(14) 0.0076(14)
C23 0.024(2) 0.020(2) 0.0275(18) 0.0067(15) 0.0057(14) 0.0075(15)
C24 0.0182(19) 0.0173(18) 0.0207(17) 0.0024(14) 0.0047(13) 0.0067(14)
C25 0.0206(19) 0.023(2) 0.0250(18) 0.0059(15) 0.0027(14) 0.0133(15)
Co1 0.0183(3) 0.0122(3) 0.0163(2) 0.00362(18) 0.00265(17) 0.00745(18)
N1 0.0216(16) 0.0169(15) 0.0180(14) 0.0041(12) 0.0051(11) 0.0087(11)
N2 0.0173(15) 0.0125(14) 0.0164(13) 0.0034(11) 0.0042(11) 0.0077(11)
N3 0.0173(15) 0.0170(15) 0.0160(13) 0.0021(12) 0.0035(11) 0.0102(11)
O1 0.0189(14) 0.0209(14) 0.0391(14) 0.0018(11) 0.0012(10) 0.0187(11)
O2 0.0232(13) 0.0107(12) 0.0183(11) 0.0046(10) 0.0062(9) 0.0089(9)
O3 0.0184(13) 0.0127(12) 0.0212(11) 0.0036(10) 0.0032(9) 0.0086(9)
O4 0.0216(13) 0.0133(12) 0.0246(12) 0.0074(10) 0.0024(9) 0.0094(10)
O5 0.0203(13) 0.0182(13) 0.0180(11) 0.0061(10) 0.0007(9) 0.0092(9)
O6 0.0183(13) 0.0128(12) 0.0285(12) 0.0008(10) 0.0008(9) 0.0099(10)

loop_
_atom_type_symbol
_atom_type_description
_atom_type_scat_dispersion_real
_atom_type_scat_dispersion_imag
_atom_type_scat_source
C C 0.0033 0.0016 'International Tables Vol C Tables 4.2.6.8 and 6.1.1.4'
H H 0.0000 0.0000 'International Tables Vol C Tables 4.2.6.8 and 6.1.1.4'
Co Co 0.3494 0.9721 'International Tables Vol C Tables 4.2.6.8 and 6.1.1.4'
N N 0.0061 0.0033 'International Tables Vol C Tables 4.2.6.8 and 6.1.1.4'
O O 0.0106 0.0060 'International Tables Vol C Tables 4.2.6.8 and 6.1.1.4'

loop_
_geom_angle_atom_site_label_1
_geom_angle_atom_site_label_2
_geom_angle_atom_site_label_3
_geom_angle_site_symmetry_1
_geom_angle_site_symmetry_3
_geom_angle
O1 C1 O2 . . 124.9(3)
O1 C1 C2 . . 119.0(3)
O2 C1 C2 . . 116.1(3)
C7 C2 C3 . . 119.0(3)
C7 C2 C1 . . 120.9(3)
C3 C2 C1 . . 120.2(3)
C4 C3 C2 . . 120.9(3)
C4 C3 H3 . . 119.6
C2 C3 H3 . . 119.6
C3 C4 C5 . . 119.6(3)
C3 C4 H4 . . 120.2
C5 C4 H4 . . 120.2
C4 C5 C6 . . 120.5(3)
C4 C5 H5 . . 119.8
C6 C5 H5 . . 119.8
C7 C6 C5 . . 118.9(3)
C7 C6 C8 . . 121.8(3)
C5 C6 C8 . . 119.1(3)
C2 C7 C6 . . 121.1(3)
C2 C7 H7 . . 119.5
C6 C7 H7 . . 119.5
O3 C8 O4 . . 118.7(3)
O3 C8 C6 . . 121.9(3)
O4 C8 C6 . . 119.4(3)
O3 C8 Co1 . 1_545 59.68(16)
O4 C8 Co1 . 1_545 59.01(16)
C6 C8 Co1 . 1_545 178.0(2)
C10 C9 N2 . . 131.4(3)
C10 C9 C14 . . 119.0(3)
N2 C9 C14 . . 109.5(3)
C11 C10 C9 . . 118.2(3)
C11 C10 H10 . . 120.9
C9 C10 H10 . . 120.9
C10 C11 C12 . . 121.8(3)
C10 C11 H11 . . 119.1
C12 C11 H11 . . 119.1
C13 C12 C11 . . 121.3(3)
C13 C12 H12 . . 119.3
C11 C12 H12 . . 119.3
C12 C13 C14 . . 116.2(3)
C12 C13 H13 . . 121.9
C14 C13 H13 . . 121.9
N3 C14 C13 . . 130.9(3)
N3 C14 C9 . . 105.5(3)
C13 C14 C9 . . 123.4(3)
N2 C15 N3 . . 112.6(3)
N2 C15 C16 . . 127.2(3)
N3 C15 C16 . . 119.9(3)
O6 C16 C15 . . 108.1(2)
O6 C16 H16A . . 110.1
C15 C16 H16A . . 110.1
O6 C16 H16B . . 110.1
C15 C16 H16B . . 110.1
H16A C16 H16B . . 108.4
O6 C17 C18 . . 115.9(3)
O6 C17 C19 . . 124.2(3)
C18 C17 C19 . . 119.9(3)
C19 C18 C17 2_775 . 120.0(3)
C19 C18 H18 2_775 . 120.0
C17 C18 H18 . . 120.0
C18 C19 C17 2_775 . 120.1(3)
C18 C19 H19 2_775 . 119.9
C17 C19 H19 . . 119.9
N3 C20 C21 . . 112.3(3)
N3 C20 H20A . . 109.1
C21 C20 H20A . . 109.1
N3 C20 H20B . . 109.1
C21 C20 H20B . . 109.1
H20A C20 H20B . . 107.9
C22 C21 C24 . 1_554 118.0(3)
C22 C21 C20 . . 123.8(3)
C24 C21 C20 1_554 . 118.3(3)
C23 C22 C21 . . 118.7(3)
C23 C22 H22 . . 120.7
C21 C22 H22 . . 120.7
C22 C23 C25 . 1_554 119.5(3)
C22 C23 H23 . . 120.2
C25 C23 H23 1_554 . 120.2
N1 C24 C21 . 1_556 124.0(3)
N1 C24 H24 . . 118.0
C21 C24 H24 1_556 . 118.0
N1 C25 C23 . 1_556 122.8(3)
N1 C25 H25 . . 118.6
C23 C25 H25 1_556 . 118.6
O2 Co1 O5 . . 94.52(9)
O2 Co1 O4 . 1_565 107.91(9)
O5 Co1 O4 . 1_565 152.60(9)
O2 Co1 O3 . 1_565 168.82(8)
O5 Co1 O3 . 1_565 95.69(9)
O4 Co1 O3 1_565 1_565 61.03(8)
O2 Co1 N2 . . 91.67(9)
O5 Co1 N2 . . 99.13(9)
O4 Co1 N2 1_565 . 95.81(9)
O3 Co1 N2 1_565 . 91.19(9)
O2 Co1 N1 . . 86.02(10)
O5 Co1 N1 . . 87.58(10)
O4 Co1 N1 1_565 . 78.73(9)
O3 Co1 N1 1_565 . 89.87(9)
N2 Co1 N1 . . 173.07(10)
O2 Co1 C8 . 1_565 138.41(9)
O5 Co1 C8 . 1_565 124.88(10)
O4 Co1 C8 1_565 1_565 30.53(9)
O3 Co1 C8 1_565 1_565 30.50(9)
N2 Co1 C8 . 1_565 94.21(10)
N1 Co1 C8 . 1_565 83.27(10)
C25 N1 C24 . . 117.0(3)
C25 N1 Co1 . . 122.4(2)
C24 N1 Co1 . . 119.9(2)
C15 N2 C9 . . 104.9(2)
C15 N2 Co1 . . 131.5(2)
C9 N2 Co1 . . 123.4(2)
C15 N3 C14 . . 107.5(2)
C15 N3 C20 . . 127.7(3)
C14 N3 C20 . . 124.7(3)
C1 O2 Co1 . . 127.0(2)
C8 O3 Co1 . 1_545 89.83(19)
C8 O4 Co1 . 1_545 90.46(18)
Co1 O5 H5B . . 109.5
Co1 O5 H5A . . 99.3
H5B O5 H5A . . 106.9
C17 O6 C16 . . 116.0(2)

loop_
_geom_bond_atom_site_label_1
_geom_bond_atom_site_label_2
_geom_bond_site_symmetry_2
_geom_bond_distance
C1 O1 . 1.249(4)
C1 O2 . 1.279(4)
C1 C2 . 1.503(4)
C2 C7 . 1.390(4)
C2 C3 . 1.392(4)
C3 C4 . 1.382(5)
C3 H3 . 0.9500
C4 C5 . 1.393(5)
C4 H4 . 0.9500
C5 C6 . 1.395(4)
C5 H5 . 0.9500
C6 C7 . 1.393(4)
C6 C8 . 1.481(4)
C7 H7 . 0.9500
C8 O3 . 1.274(4)
C8 O4 . 1.276(4)
C8 Co1 1_545 2.511(3)
C9 C10 . 1.388(4)
C9 N2 . 1.405(4)
C9 C14 . 1.409(4)
C10 C11 . 1.379(5)
C10 H10 . 0.9500
C11 C12 . 1.401(5)
C11 H11 . 0.9500
C12 C13 . 1.383(5)
C12 H12 . 0.9500
C13 C14 . 1.387(4)
C13 H13 . 0.9500
C14 N3 . 1.385(4)
C15 N2 . 1.335(4)
C15 N3 . 1.366(4)
C15 C16 . 1.489(4)
C16 O6 . 1.425(4)
C16 H16A . 0.9900
C16 H16B . 0.9900
C17 O6 . 1.381(4)
C17 C18 . 1.383(5)
C17 C19 . 1.387(4)
C18 C19 2_775 1.376(4)
C18 H18 . 0.9500
C19 C18 2_775 1.376(4)
C19 H19 . 0.9500
C20 N3 . 1.459(4)
C20 C21 . 1.532(4)
C20 H20A . 0.9900
C20 H20B . 0.9900
C21 C22 . 1.389(5)
C21 C24 1_554 1.390(4)
C22 C23 . 1.378(4)
C22 H22 . 0.9500
C23 C25 1_554 1.387(4)
C23 H23 . 0.9500
C24 N1 . 1.342(4)
C24 C21 1_556 1.390(4)
C24 H24 . 0.9500
C25 N1 . 1.341(4)
C25 C23 1_556 1.387(4)
C25 H25 . 0.9500
Co1 O2 . 2.044(2)
Co1 O5 . 2.072(2)
Co1 O4 1_565 2.153(2)
Co1 O3 1_565 2.168(2)
Co1 N2 . 2.211(2)
Co1 N1 . 2.215(3)
Co1 C8 1_565 2.511(3)
O3 Co1 1_545 2.168(2)
O4 Co1 1_545 2.153(2)
O5 H5B . 0.8200
O5 H5A . 0.8665

loop_
_geom_torsion_atom_site_label_1
_geom_torsion_atom_site_label_2
_geom_torsion_atom_site_label_3
_geom_torsion_atom_site_label_4
_geom_torsion_site_symmetry_1
_geom_torsion_site_symmetry_4
_geom_torsion
O1 C1 C2 C7 . . 23.7(5)
O2 C1 C2 C7 . . -157.1(3)
O1 C1 C2 C3 . . -157.2(3)
O2 C1 C2 C3 . . 22.0(4)
C7 C2 C3 C4 . . 0.3(5)
C1 C2 C3 C4 . . -178.8(3)
C2 C3 C4 C5 . . 1.1(5)
C3 C4 C5 C6 . . -1.4(5)
C4 C5 C6 C7 . . 0.3(5)
C4 C5 C6 C8 . . 175.1(3)
C3 C2 C7 C6 . . -1.5(5)
C1 C2 C7 C6 . . 177.6(3)
C5 C6 C7 C2 . . 1.1(5)
C8 C6 C7 C2 . . -173.5(3)
C7 C6 C8 O3 . . -4.3(5)
C5 C6 C8 O3 . . -178.9(3)
C7 C6 C8 O4 . . 173.8(3)
C5 C6 C8 O4 . . -0.8(4)
C7 C6 C8 Co1 . 1_545 138(6)
C5 C6 C8 Co1 . 1_545 -36(6)
N2 C9 C10 C11 . . -174.1(3)
C14 C9 C10 C11 . . 1.8(5)
C9 C10 C11 C12 . . -0.6(5)
C10 C11 C12 C13 . . -1.0(5)
C11 C12 C13 C14 . . 1.4(5)
C12 C13 C14 N3 . . 173.7(3)
C12 C13 C14 C9 . . -0.2(5)
C10 C9 C14 N3 . . -176.7(3)
N2 C9 C14 N3 . . 0.0(3)
C10 C9 C14 C13 . . -1.4(5)
N2 C9 C14 C13 . . 175.3(3)
N2 C15 C16 O6 . . -104.6(4)
N3 C15 C16 O6 . . 82.0(4)
O6 C17 C18 C19 . 2_775 179.9(3)
C19 C17 C18 C19 . 2_775 -0.3(6)
O6 C17 C19 C18 . 2_775 -179.9(3)
C18 C17 C19 C18 . 2_775 0.3(6)
N3 C20 C21 C22 . . 49.7(4)
N3 C20 C21 C24 . 1_554 -130.4(3)
C24 C21 C22 C23 1_554 . -1.3(5)
C20 C21 C22 C23 . . 178.6(3)
C21 C22 C23 C25 . 1_554 0.9(5)
C23 C25 N1 C24 1_556 . -1.2(5)
C23 C25 N1 Co1 1_556 . -170.9(2)
C21 C24 N1 C25 1_556 . 0.8(4)
C21 C24 N1 Co1 1_556 . 170.8(2)
O2 Co1 N1 C25 . . -159.6(3)
O5 Co1 N1 C25 . . -64.9(2)
O4 Co1 N1 C25 1_565 . 91.2(3)
O3 Co1 N1 C25 1_565 . 30.8(2)
N2 Co1 N1 C25 . . 129.6(8)
C8 Co1 N1 C25 1_565 . 60.6(3)
O2 Co1 N1 C24 . . 30.9(2)
O5 Co1 N1 C24 . . 125.6(2)
O4 Co1 N1 C24 1_565 . -78.3(2)
O3 Co1 N1 C24 1_565 . -138.7(2)
N2 Co1 N1 C24 . . -39.9(9)
C8 Co1 N1 C24 1_565 . -108.8(2)
N3 C15 N2 C9 . . 1.8(3)
C16 C15 N2 C9 . . -172.0(3)
N3 C15 N2 Co1 . . -173.0(2)
C16 C15 N2 Co1 . . 13.2(5)
C10 C9 N2 C15 . . 175.1(4)
C14 C9 N2 C15 . . -1.1(3)
C10 C9 N2 Co1 . . -9.7(5)
C14 C9 N2 Co1 . . 174.2(2)
O2 Co1 N2 C15 . . -126.4(3)
O5 Co1 N2 C15 . . 138.7(3)
O4 Co1 N2 C15 1_565 . -18.2(3)
O3 Co1 N2 C15 1_565 . 42.8(3)
N1 Co1 N2 C15 . . -56.0(9)
C8 Co1 N2 C15 1_565 . 12.4(3)
O2 Co1 N2 C9 . . 59.7(2)
O5 Co1 N2 C9 . . -35.2(2)
O4 Co1 N2 C9 1_565 . 167.9(2)
O3 Co1 N2 C9 1_565 . -131.1(2)
N1 Co1 N2 C9 . . 130.1(8)
C8 Co1 N2 C9 1_565 . -161.5(2)
N2 C15 N3 C14 . . -1.8(4)
C16 C15 N3 C14 . . 172.5(3)
N2 C15 N3 C20 . . 176.8(3)
C16 C15 N3 C20 . . -8.9(5)
C13 C14 N3 C15 . . -173.7(3)
C9 C14 N3 C15 . . 1.0(3)
C13 C14 N3 C20 . . 7.6(5)
C9 C14 N3 C20 . . -177.6(3)
C21 C20 N3 C15 . . -102.0(4)
C21 C20 N3 C14 . . 76.4(4)
O1 C1 O2 Co1 . . 13.3(4)
C2 C1 O2 Co1 . . -165.79(19)
O5 Co1 O2 C1 . . -17.2(2)
O4 Co1 O2 C1 1_565 . 146.9(2)
O3 Co1 O2 C1 1_565 . 138.7(4)
N2 Co1 O2 C1 . . -116.5(2)
N1 Co1 O2 C1 . . 70.1(2)
C8 Co1 O2 C1 1_565 . 145.3(2)
O4 C8 O3 Co1 . 1_545 0.5(3)
C6 C8 O3 Co1 . 1_545 178.6(3)
O3 C8 O4 Co1 . 1_545 -0.5(3)
C6 C8 O4 Co1 . 1_545 -178.7(2)
C18 C17 O6 C16 . . 168.3(3)
C19 C17 O6 C16 . . -11.4(4)
C15 C16 O6 C17 . . -161.7(2)
